data_7021675
loop_
_publ_author_name
'Lorber, Christian'
'Vendier, Laure'

_publ_section_title
;
 Novel aspects of the transamination reaction between Ti(NMe2)4 and
 primary amines.
;
_journal_issue 34
_journal_name_full 'Dalton transactions (Cambridge, England : 2003)'
_journal_page_first 12203
_journal_page_last 12219
_journal_paper_doi 10.1039/c3dt50840d
_journal_volume 42
_journal_year 2013
_chemical_absolute_configuration unk
_chemical_compound_source 'synthesis as described'
_chemical_formula_moiety 'C36 H51 N5 Ti, C7 H8'
_chemical_formula_sum 'C43 H59 N5 Ti'
_chemical_formula_weight 693.85
_chemical_name_systematic
;
 ?
;
_space_group_IT_number 9
_symmetry_cell_setting monoclinic
_symmetry_Int_Tables_number 9
_symmetry_space_group_name_Hall 'C -2yc'
_symmetry_space_group_name_H-M 'C 1 c 1'
_atom_sites_solution_hydrogens geom
_atom_sites_solution_primary direct
_atom_sites_solution_secondary difmap
_cell_angle_alpha 90
_cell_angle_beta 110.076(2)
_cell_angle_gamma 90
_cell_formula_units_Z 4
_cell_length_a 14.4789(10)
_cell_length_b 15.7622(10)
_cell_length_c 18.8740(10)
_cell_measurement_reflns_used 8402
_cell_measurement_temperature 180(2)
_cell_measurement_theta_max 27.74
_cell_measurement_theta_min 2.53
_cell_measurement_wavelength 0.71073
_cell_volume 4045.7(4)
_computing_cell_refinement 'Bruker SMART'
_computing_data_collection 'Bruker SMART'
_computing_data_reduction 'Bruker SAINT'
_computing_molecular_graphics 'Ortep-3 for Windows (Farrugia, 1997)'
_computing_publication_material 'WinGX publication routines (Farrugia, 1999)'
_computing_structure_refinement 'SHELXL-97 (Sheldrick, 2008)'
_computing_structure_solution 'Bruker SHELXTL'
_diffrn_ambient_temperature 180(2)
_diffrn_measured_fraction_theta_full 0.999
_diffrn_measured_fraction_theta_max 0.999
_diffrn_measurement_device_type 'Bruker Kappa APEX II'
_diffrn_measurement_method \w-\f
_diffrn_radiation_monochromator graphite
_diffrn_radiation_source 'fine-focus sealed tube'
_diffrn_radiation_type MoK\a
_diffrn_radiation_wavelength 0.71073
_diffrn_reflns_av_R_equivalents 0.0338
_diffrn_reflns_av_unetI/netI 0.0546
_diffrn_reflns_limit_h_max 19
_diffrn_reflns_limit_h_min -20
_diffrn_reflns_limit_k_max 22
_diffrn_reflns_limit_k_min -22
_diffrn_reflns_limit_l_max 26
_diffrn_reflns_limit_l_min -26
_diffrn_reflns_number 30095
_diffrn_reflns_theta_full 30
_diffrn_reflns_theta_max 30
_diffrn_reflns_theta_min 2.83
_diffrn_standards_decay_% 0
_diffrn_standards_interval_count 0
_diffrn_standards_interval_time 0
_diffrn_standards_number 0
_exptl_absorpt_coefficient_mu 0.246
_exptl_absorpt_correction_T_max 0.981
_exptl_absorpt_correction_T_min 0.852
_exptl_absorpt_correction_type multi-scan
_exptl_absorpt_process_details
;
        [c.f. r.h. blessing, acta cryst. (1995), a51, 33-38]
;
_exptl_crystal_colour yellow
_exptl_crystal_density_diffrn 1.139
_exptl_crystal_density_method 'not measured'
_exptl_crystal_description block
_exptl_crystal_F_000 1496
_exptl_crystal_size_max 0.17
_exptl_crystal_size_mid 0.1
_exptl_crystal_size_min 0.03
_refine_diff_density_max 0.244
_refine_diff_density_min -0.203
_refine_diff_density_rms 0.044
_refine_ls_abs_structure_details 'Flack H D (1983), Acta Cryst. A39, 876-881'
_refine_ls_abs_structure_Flack 0.114(14)
_refine_ls_extinction_method none
_refine_ls_goodness_of_fit_ref 1.016
_refine_ls_hydrogen_treatment constr
_refine_ls_matrix_type full
_refine_ls_number_parameters 454
_refine_ls_number_reflns 11376
_refine_ls_number_restraints 2
_refine_ls_restrained_S_all 1.016
_refine_ls_R_factor_all 0.0601
_refine_ls_R_factor_gt 0.0407
_refine_ls_shift/su_max 0.009
_refine_ls_shift/su_mean 0
_refine_ls_structure_factor_coef Fsqd
_refine_ls_weighting_details 'calc w=1/[\s^2^(Fo^2^)+(0.0456P)^2^+0.0000P] where P=(Fo^2^+2Fc^2^)/3'
_refine_ls_weighting_scheme calc
_refine_ls_wR_factor_gt 0.0836
_refine_ls_wR_factor_ref 0.0907
_reflns_number_gt 9292
_reflns_number_total 11376
_reflns_threshold_expression >2\s(I)
_cod_data_source_file c3dt50840d.txt
_cod_data_source_block 16
_cod_database_code 7021675

loop_
_symmetry_equiv_pos_as_xyz
'x, y, z'
'x, -y, z+1/2'
'x+1/2, y+1/2, z'
'x+1/2, -y+1/2, z+1/2'

loop_
_atom_site_label
_atom_site_type_symbol
_atom_site_fract_x
_atom_site_fract_y
_atom_site_fract_z
_atom_site_U_iso_or_equiv
_atom_site_adp_type
_atom_site_occupancy
_atom_site_symmetry_multiplicity
_atom_site_calc_flag
_atom_site_refinement_flags
C1 C 0.75964(12) 0.78281(11) 0.91095(8) 0.0197(3) Uani 1 1 d .
C2 C 0.78850(13) 0.86428(11) 0.94480(9) 0.0237(4) Uani 1 1 d .
C3 C 0.76862(15) 0.88508(12) 1.01000(10) 0.0309(4) Uani 1 1 d .
H3 H 0.7899 0.9385 1.0332 0.037 Uiso 1 1 calc R
C5 C 0.68752(15) 0.75396(13) 1.00769(10) 0.0311(4) Uani 1 1 d .
H5 H 0.6524 0.7169 1.029 0.037 Uiso 1 1 calc R
C6 C 0.70535(13) 0.72880(11) 0.94268(9) 0.0233(4) Uani 1 1 d .
C7 C 0.84356(16) 0.92726(11) 0.91338(10) 0.0311(4) Uani 1 1 d .
H7 H 0.8397 0.9071 0.8622 0.037 Uiso 1 1 calc R
C08 C 0.71926(15) 0.83094(13) 1.04189(10) 0.0339(4) Uani 1 1 d .
H08 H 0.7073 0.8464 1.0866 0.041 Uiso 1 1 calc R
C8 C 0.8003(2) 1.01671(13) 0.90486(14) 0.0471(6) Uani 1 1 d .
H8A H 0.7304 1.0146 0.8738 0.071 Uiso 1 1 calc R
H8B H 0.8352 1.0533 0.8805 0.071 Uiso 1 1 calc R
H8C H 0.8074 1.0395 0.9548 0.071 Uiso 1 1 calc R
C9 C 0.95157(18) 0.92960(18) 0.96308(16) 0.0585(7) Uani 1 1 d .
H9A H 0.9575 0.9514 1.0131 0.088 Uiso 1 1 calc R
H9B H 0.9877 0.9667 0.9401 0.088 Uiso 1 1 calc R
H9C H 0.979 0.8722 0.9681 0.088 Uiso 1 1 calc R
C10 C 0.66662(15) 0.64363(12) 0.90796(10) 0.0308(4) Uani 1 1 d .
H10 H 0.6825 0.6387 0.8606 0.037 Uiso 1 1 calc R
C11 C 0.7168(2) 0.56972(14) 0.95833(13) 0.0530(6) Uani 1 1 d .
H11A H 0.7882 0.5745 0.9713 0.08 Uiso 1 1 calc R
H11B H 0.6941 0.5162 0.9316 0.08 Uiso 1 1 calc R
H11C H 0.7003 0.5708 1.0046 0.08 Uiso 1 1 calc R
C12 C 0.55473(17) 0.63838(18) 0.88528(14) 0.0532(7) Uani 1 1 d .
H12A H 0.5313 0.5861 0.8567 0.08 Uiso 1 1 calc R
H12B H 0.5247 0.6874 0.8539 0.08 Uiso 1 1 calc R
H12C H 0.5365 0.6383 0.9307 0.08 Uiso 1 1 calc R
C13 C 0.87560(12) 0.75804(10) 0.66990(8) 0.0187(3) Uani 1 1 d .
C14 C 0.94398(13) 0.71209(11) 0.64648(9) 0.0230(4) Uani 1 1 d .
C15 C 0.99740(14) 0.75410(12) 0.60812(11) 0.0288(4) Uani 1 1 d .
H15 H 1.0431 0.723 0.5923 0.035 Uiso 1 1 calc R
C16 C 0.98557(15) 0.83995(12) 0.59253(10) 0.0307(4) Uani 1 1 d .
H16 H 1.0222 0.8675 0.566 0.037 Uiso 1 1 calc R
C17 C 0.91932(13) 0.88504(11) 0.61635(9) 0.0251(4) Uani 1 1 d .
H17 H 0.9111 0.944 0.6057 0.03 Uiso 1 1 calc R
C18 C 0.86479(13) 0.84694(10) 0.65505(9) 0.0201(3) Uani 1 1 d .
C19 C 0.95961(14) 0.61725(11) 0.66136(10) 0.0281(4) Uani 1 1 d .
H19 H 0.9147 0.5982 0.6884 0.034 Uiso 1 1 calc R
C20 C 0.9324(2) 0.56782(13) 0.58695(13) 0.0484(6) Uani 1 1 d .
H20A H 0.8632 0.5781 0.5571 0.073 Uiso 1 1 calc R
H20B H 0.9427 0.507 0.5977 0.073 Uiso 1 1 calc R
H20C H 0.9739 0.5868 0.5585 0.073 Uiso 1 1 calc R
C21 C 1.06466(16) 0.59706(14) 0.71146(13) 0.0439(5) Uani 1 1 d .
H21A H 1.1101 0.6136 0.6856 0.066 Uiso 1 1 calc R
H21B H 1.0708 0.5361 0.7221 0.066 Uiso 1 1 calc R
H21C H 1.0806 0.6286 0.7589 0.066 Uiso 1 1 calc R
C22 C 0.79041(13) 0.89771(11) 0.67779(9) 0.0242(4) Uani 1 1 d .
H22 H 0.7747 0.8646 0.7174 0.029 Uiso 1 1 calc R
C23 C 0.82958(17) 0.98452(12) 0.71158(12) 0.0365(5) Uani 1 1 d .
H23A H 0.8421 1.0198 0.6731 0.055 Uiso 1 1 calc R
H23B H 0.8909 0.9769 0.7543 0.055 Uiso 1 1 calc R
H23C H 0.7808 1.0124 0.729 0.055 Uiso 1 1 calc R
C24 C 0.69522(15) 0.90783(14) 0.61075(12) 0.0371(5) Uani 1 1 d .
H24A H 0.7079 0.9416 0.5715 0.056 Uiso 1 1 calc R
H24B H 0.6461 0.9366 0.6272 0.056 Uiso 1 1 calc R
H24C H 0.6706 0.8518 0.5905 0.056 Uiso 1 1 calc R
C25 C 0.69960(17) 0.52957(14) 0.64700(14) 0.0466(6) Uani 1 1 d .
H25A H 0.7135 0.4709 0.6645 0.07 Uiso 1 1 calc R
H25B H 0.7571 0.5535 0.638 0.07 Uiso 1 1 calc R
H25C H 0.6429 0.5306 0.6 0.07 Uiso 1 1 calc R
C26 C 0.58974(17) 0.54744(15) 0.71519(12) 0.0449(6) Uani 1 1 d .
H26A H 0.5339 0.5517 0.6679 0.067 Uiso 1 1 calc R
H26B H 0.5763 0.5811 0.7542 0.067 Uiso 1 1 calc R
H26C H 0.5997 0.488 0.7311 0.067 Uiso 1 1 calc R
N4 N 0.60673(11) 0.75181(9) 0.70679(8) 0.0246(3) Uani 1 1 d .
C28 C 0.54771(15) 0.73236(13) 0.63631(11) 0.0341(4) Uani 1 1 d .
H28 H 0.5688 0.6899 0.6096 0.041 Uiso 1 1 calc R
C29 C 0.45865(16) 0.77071(14) 0.60106(12) 0.0427(5) Uani 1 1 d .
H29 H 0.4198 0.7554 0.551 0.051 Uiso 1 1 calc R
C30 C 0.42626(16) 0.83179(14) 0.63930(14) 0.0430(6) Uani 1 1 d .
H30 H 0.3639 0.8579 0.6168 0.052 Uiso 1 1 calc R
C31 C 0.48599(16) 0.85413(14) 0.71061(12) 0.0389(5) Uani 1 1 d .
H31 H 0.4665 0.8972 0.7377 0.047 Uiso 1 1 calc R
C32 C 0.57511(14) 0.81280(12) 0.74234(11) 0.0303(4) Uani 1 1 d .
H32 H 0.6159 0.8285 0.7918 0.036 Uiso 1 1 calc R
N5 N 0.86757(12) 0.59139(10) 0.82970(8) 0.0256(3) Uani 1 1 d .
C34 C 0.95831(16) 0.62231(14) 0.86416(12) 0.0403(5) Uani 1 1 d .
H34 H 0.9695 0.6809 0.8582 0.048 Uiso 1 1 calc R
C35 C 1.03607(18) 0.57371(16) 0.90760(14) 0.0523(6) Uani 1 1 d .
H35 H 1.0993 0.5982 0.9304 0.063 Uiso 1 1 calc R
C36 C 1.0206(2) 0.48892(16) 0.91755(13) 0.0510(6) Uani 1 1 d .
H36 H 1.0727 0.4538 0.9476 0.061 Uiso 1 1 calc R
C37 C 0.92833(19) 0.45671(14) 0.88304(13) 0.0466(6) Uani 1 1 d .
H37 H 0.9155 0.3985 0.889 0.056 Uiso 1 1 calc R
C38 C 0.85420(16) 0.50874(12) 0.83978(11) 0.0332(4) Uani 1 1 d .
H38 H 0.7907 0.4851 0.816 0.04 Uiso 1 1 calc R
C39 C 0.7354(2) 0.72548(15) 1.32285(14) 0.0511(6) Uani 1 1 d .
C40 C 0.78822(18) 0.74985(15) 1.39612(15) 0.0487(6) Uani 1 1 d .
H40 H 0.8506 0.7761 1.4067 0.058 Uiso 1 1 calc R
C41 C 0.7522(2) 0.73686(16) 1.45374(14) 0.0532(6) Uani 1 1 d .
H41 H 0.7897 0.754 1.5036 0.064 Uiso 1 1 calc R
C42 C 0.6621(2) 0.69906(18) 1.43930(16) 0.0613(7) Uani 1 1 d .
H42 H 0.6372 0.6895 1.479 0.074 Uiso 1 1 calc R
C43 C 0.6082(2) 0.67506(18) 1.36640(16) 0.0600(8) Uani 1 1 d .
H43 H 0.5457 0.6492 1.3561 0.072 Uiso 1 1 calc R
C44 C 0.6435(2) 0.68798(15) 1.30912(14) 0.0525(6) Uani 1 1 d .
H44 H 0.6053 0.6713 1.2593 0.063 Uiso 1 1 calc R
C45 C 0.7733(3) 0.7402(2) 1.2595(2) 0.0902(12) Uani 1 1 d .
H45A H 0.81 0.7937 1.2678 0.135 Uiso 1 1 calc R
H45B H 0.718 0.7431 1.2117 0.135 Uiso 1 1 calc R
H45C H 0.8169 0.6934 1.2574 0.135 Uiso 1 1 calc R
N1 N 0.78155(11) 0.75750(9) 0.84852(8) 0.0223(3) Uani 1 1 d .
H1 H 0.8307 0.7896 0.8474 0.027 Uiso 1 1 calc R
N2 N 0.81851(11) 0.71861(9) 0.70555(8) 0.0203(3) Uani 1 1 d .
N3 N 0.67776(12) 0.57941(10) 0.70387(8) 0.0285(3) Uani 1 1 d .
Ti1 Ti 0.750220(19) 0.678334(17) 0.757440(16) 0.01824(6) Uani 1 1 d .

loop_
_atom_site_aniso_label
_atom_site_aniso_U_11
_atom_site_aniso_U_22
_atom_site_aniso_U_33
_atom_site_aniso_U_23
_atom_site_aniso_U_13
_atom_site_aniso_U_12
C1 0.0177(8) 0.0246(8) 0.0159(7) 0.0008(6) 0.0047(6) 0.0007(7)
C2 0.0266(10) 0.0241(9) 0.0209(8) -0.0006(6) 0.0089(7) -0.0001(7)
C3 0.0401(12) 0.0289(9) 0.0272(9) -0.0060(7) 0.0160(8) 0.0002(8)
C5 0.0324(11) 0.0382(10) 0.0284(9) 0.0003(8) 0.0177(8) -0.0049(8)
C6 0.0211(9) 0.0296(9) 0.0204(8) -0.0004(7) 0.0085(7) -0.0035(7)
C7 0.0477(12) 0.0223(9) 0.0276(9) -0.0054(7) 0.0184(9) -0.0063(8)
C08 0.0402(12) 0.0426(12) 0.0251(9) -0.0043(8) 0.0192(8) 0.0031(9)
C8 0.0648(16) 0.0271(11) 0.0526(13) 0.0062(9) 0.0240(12) 0.0020(10)
C9 0.0400(14) 0.0614(17) 0.0800(18) 0.0211(14) 0.0280(13) -0.0050(12)
C10 0.0382(11) 0.0325(10) 0.0262(9) -0.0046(7) 0.0169(8) -0.0135(8)
C11 0.083(2) 0.0297(11) 0.0474(13) 0.0017(9) 0.0241(13) -0.0084(12)
C12 0.0417(14) 0.0748(18) 0.0473(13) -0.0150(13) 0.0210(11) -0.0286(13)
C13 0.0200(8) 0.0217(8) 0.0143(7) -0.0020(6) 0.0060(6) -0.0036(6)
C14 0.0243(9) 0.0222(8) 0.0232(8) -0.0026(7) 0.0089(7) -0.0012(7)
C15 0.0267(10) 0.0312(10) 0.0349(9) -0.0026(8) 0.0187(8) -0.0002(8)
C16 0.0323(11) 0.0348(11) 0.0316(9) 0.0046(8) 0.0195(8) -0.0055(8)
C17 0.0298(10) 0.0209(8) 0.0250(8) 0.0024(7) 0.0100(7) -0.0031(7)
C18 0.0216(9) 0.0222(8) 0.0159(7) -0.0012(6) 0.0057(6) -0.0022(6)
C19 0.0313(11) 0.0241(9) 0.0329(9) -0.0012(7) 0.0164(8) 0.0013(7)
C20 0.0739(18) 0.0285(11) 0.0450(12) -0.0081(9) 0.0232(12) -0.0012(11)
C21 0.0406(13) 0.0327(11) 0.0583(14) 0.0089(10) 0.0168(11) 0.0061(9)
C22 0.0287(10) 0.0204(8) 0.0272(8) 0.0032(7) 0.0143(8) 0.0001(7)
C23 0.0496(13) 0.0248(10) 0.0402(11) -0.0041(8) 0.0220(10) 0.0011(9)
C24 0.0273(11) 0.0412(12) 0.0416(11) 0.0084(9) 0.0103(9) 0.0030(9)
C25 0.0392(13) 0.0396(12) 0.0590(14) -0.0244(11) 0.0141(11) -0.0063(10)
C26 0.0515(14) 0.0432(12) 0.0397(11) -0.0097(9) 0.0154(10) -0.0256(11)
N4 0.0238(8) 0.0240(7) 0.0259(7) -0.0012(6) 0.0082(6) -0.0049(6)
C28 0.0343(11) 0.0335(11) 0.0288(9) -0.0047(8) 0.0034(8) -0.0029(9)
C29 0.0328(12) 0.0413(12) 0.0397(11) -0.0004(9) -0.0060(10) -0.0031(10)
C30 0.0253(11) 0.0411(12) 0.0536(14) 0.0073(10) 0.0017(10) 0.0048(9)
C31 0.0348(12) 0.0377(11) 0.0458(11) 0.0018(9) 0.0157(10) 0.0079(9)
C32 0.0314(11) 0.0315(10) 0.0284(9) 0.0007(8) 0.0107(8) 0.0008(8)
N5 0.0271(9) 0.0255(8) 0.0228(7) 0.0002(6) 0.0071(6) -0.0007(6)
C34 0.0349(12) 0.0359(11) 0.0415(11) 0.0033(9) 0.0019(9) -0.0047(9)
C35 0.0351(14) 0.0611(16) 0.0478(13) 0.0070(12) -0.0022(10) 0.0013(12)
C36 0.0484(15) 0.0564(15) 0.0401(12) 0.0161(11) 0.0048(11) 0.0182(12)
C37 0.0565(16) 0.0333(11) 0.0461(12) 0.0119(10) 0.0126(11) 0.0070(11)
C38 0.0358(11) 0.0294(10) 0.0318(9) 0.0035(8) 0.0083(8) -0.0003(8)
C39 0.0602(17) 0.0415(13) 0.0533(14) 0.0101(11) 0.0215(12) 0.0211(12)
C40 0.0389(13) 0.0398(13) 0.0606(15) -0.0040(11) 0.0083(11) 0.0013(10)
C41 0.0547(16) 0.0514(15) 0.0450(13) -0.0068(11) 0.0063(12) 0.0015(12)
C42 0.0643(18) 0.0705(18) 0.0509(14) 0.0048(13) 0.0223(14) -0.0044(15)
C43 0.0539(17) 0.0539(16) 0.0605(16) 0.0024(12) 0.0045(14) -0.0117(13)
C44 0.0577(17) 0.0389(13) 0.0478(13) -0.0022(10) 0.0010(12) 0.0041(12)
C45 0.097(3) 0.115(3) 0.0739(19) 0.023(2) 0.048(2) 0.035(2)
N1 0.0237(8) 0.0239(7) 0.0225(7) -0.0037(6) 0.0121(6) -0.0089(6)
N2 0.0239(8) 0.0186(7) 0.0204(6) 0.0007(5) 0.0103(6) -0.0007(6)
N3 0.0282(9) 0.0235(8) 0.0290(8) -0.0034(6) 0.0035(7) -0.0056(7)
Ti1 0.02054(14) 0.01741(12) 0.01775(11) -0.00166(12) 0.00785(10) -0.00433(13)

loop_
_atom_type_symbol
_atom_type_description
_atom_type_scat_dispersion_real
_atom_type_scat_dispersion_imag
_atom_type_scat_source
C C 0.0033 0.0016 'International Tables Vol C Tables 4.2.6.8 and 6.1.1.4'
H H 0 0 'International Tables Vol C Tables 4.2.6.8 and 6.1.1.4'
N N 0.0061 0.0033 'International Tables Vol C Tables 4.2.6.8 and 6.1.1.4'
Ti Ti 0.2776 0.4457 'International Tables Vol C Tables 4.2.6.8 and 6.1.1.4'

loop_
_geom_angle_atom_site_label_1
_geom_angle_atom_site_label_2
_geom_angle_atom_site_label_3
_geom_angle
N1 C1 C6 120.56(15)
N1 C1 C2 121.55(14)
C6 C1 C2 117.88(14)
C3 C2 C1 119.18(16)
C3 C2 C7 119.11(16)
C1 C2 C7 121.67(14)
C08 C3 C2 122.34(17)
C08 C3 H3 118.8
C2 C3 H3 118.8
C08 C5 C6 122.00(17)
C08 C5 H5 119
C6 C5 H5 119
C5 C6 C1 119.72(16)
C5 C6 C10 118.66(15)
C1 C6 C10 121.62(14)
C2 C7 C9 109.98(16)
C2 C7 C8 113.17(17)
C9 C7 C8 109.86(19)
C2 C7 H7 107.9
C9 C7 H7 107.9
C8 C7 H7 107.9
C5 C08 C3 118.74(16)
C5 C08 H08 120.6
C3 C08 H08 120.6
C7 C8 H8A 109.5
C7 C8 H8B 109.5
H8A C8 H8B 109.5
C7 C8 H8C 109.5
H8A C8 H8C 109.5
H8B C8 H8C 109.5
C7 C9 H9A 109.5
C7 C9 H9B 109.5
H9A C9 H9B 109.5
C7 C9 H9C 109.5
H9A C9 H9C 109.5
H9B C9 H9C 109.5
C6 C10 C11 112.46(16)
C6 C10 C12 111.62(18)
C11 C10 C12 111.46(19)
C6 C10 H10 107
C11 C10 H10 107
C12 C10 H10 107
C10 C11 H11A 109.5
C10 C11 H11B 109.5
H11A C11 H11B 109.5
C10 C11 H11C 109.5
H11A C11 H11C 109.5
H11B C11 H11C 109.5
C10 C12 H12A 109.5
C10 C12 H12B 109.5
H12A C12 H12B 109.5
C10 C12 H12C 109.5
H12A C12 H12C 109.5
H12B C12 H12C 109.5
N2 C13 C14 121.50(15)
N2 C13 C18 119.63(15)
C14 C13 C18 118.86(14)
C15 C14 C13 119.44(15)
C15 C14 C19 119.20(16)
C13 C14 C19 121.35(15)
C16 C15 C14 121.66(17)
C16 C15 H15 119.2
C14 C15 H15 119.2
C15 C16 C17 118.77(16)
C15 C16 H16 120.6
C17 C16 H16 120.6
C18 C17 C16 122.17(16)
C18 C17 H17 118.9
C16 C17 H17 118.9
C17 C18 C13 119.08(15)
C17 C18 C22 120.64(15)
C13 C18 C22 120.20(14)
C14 C19 C21 111.89(16)
C14 C19 C20 110.74(15)
C21 C19 C20 110.49(17)
C14 C19 H19 107.9
C21 C19 H19 107.9
C20 C19 H19 107.9
C19 C20 H20A 109.5
C19 C20 H20B 109.5
H20A C20 H20B 109.5
C19 C20 H20C 109.5
H20A C20 H20C 109.5
H20B C20 H20C 109.5
C19 C21 H21A 109.5
C19 C21 H21B 109.5
H21A C21 H21B 109.5
C19 C21 H21C 109.5
H21A C21 H21C 109.5
H21B C21 H21C 109.5
C18 C22 C24 110.33(14)
C18 C22 C23 113.03(15)
C24 C22 C23 110.57(16)
C18 C22 H22 107.6
C24 C22 H22 107.6
C23 C22 H22 107.6
C22 C23 H23A 109.5
C22 C23 H23B 109.5
H23A C23 H23B 109.5
C22 C23 H23C 109.5
H23A C23 H23C 109.5
H23B C23 H23C 109.5
C22 C24 H24A 109.5
C22 C24 H24B 109.5
H24A C24 H24B 109.5
C22 C24 H24C 109.5
H24A C24 H24C 109.5
H24B C24 H24C 109.5
N3 C25 H25A 109.5
N3 C25 H25B 109.5
H25A C25 H25B 109.5
N3 C25 H25C 109.5
H25A C25 H25C 109.5
H25B C25 H25C 109.5
N3 C26 H26A 109.5
N3 C26 H26B 109.5
H26A C26 H26B 109.5
N3 C26 H26C 109.5
H26A C26 H26C 109.5
H26B C26 H26C 109.5
C32 N4 C28 116.62(16)
C32 N4 Ti1 124.94(12)
C28 N4 Ti1 118.43(13)
N4 C28 C29 123.4(2)
N4 C28 H28 118.3
C29 C28 H28 118.3
C28 C29 C30 119.08(19)
C28 C29 H29 120.5
C30 C29 H29 120.5
C31 C30 C29 118.6(2)
C31 C30 H30 120.7
C29 C30 H30 120.7
C30 C31 C32 118.9(2)
C30 C31 H31 120.5
C32 C31 H31 120.5
N4 C32 C31 123.28(18)
N4 C32 H32 118.4
C31 C32 H32 118.4
C38 N5 C34 116.71(17)
C38 N5 Ti1 124.32(13)
C34 N5 Ti1 118.95(13)
N5 C34 C35 123.5(2)
N5 C34 H34 118.3
C35 C34 H34 118.3
C34 C35 C36 118.9(2)
C34 C35 H35 120.5
C36 C35 H35 120.5
C37 C36 C35 118.2(2)
C37 C36 H36 120.9
C35 C36 H36 120.9
C36 C37 C38 119.8(2)
C36 C37 H37 120.1
C38 C37 H37 120.1
N5 C38 C37 122.9(2)
N5 C38 H38 118.6
C37 C38 H38 118.6
C40 C39 C44 117.8(2)
C40 C39 C45 121.8(3)
C44 C39 C45 120.4(3)
C41 C40 C39 121.3(2)
C41 C40 H40 119.3
C39 C40 H40 119.3
C40 C41 C42 120.0(2)
C40 C41 H41 120
C42 C41 H41 120
C41 C42 C43 119.3(3)
C41 C42 H42 120.3
C43 C42 H42 120.3
C44 C43 C42 120.8(3)
C44 C43 H43 119.6
C42 C43 H43 119.6
C43 C44 C39 120.6(2)
C43 C44 H44 119.7
C39 C44 H44 119.7
C39 C45 H45A 109.5
C39 C45 H45B 109.5
H45A C45 H45B 109.5
C39 C45 H45C 109.5
H45A C45 H45C 109.5
H45B C45 H45C 109.5
C1 N1 Ti1 147.60(12)
C1 N1 H1 106.2
Ti1 N1 H1 106.2
C13 N2 Ti1 173.62(12)
C25 N3 C26 110.25(16)
C25 N3 Ti1 126.87(13)
C26 N3 Ti1 122.85(13)
N2 Ti1 N3 107.98(7)
N2 Ti1 N1 104.27(6)
N3 Ti1 N1 147.75(6)
N2 Ti1 N5 96.16(6)
N3 Ti1 N5 89.27(6)
N1 Ti1 N5 87.62(6)
N2 Ti1 N4 101.03(6)
N3 Ti1 N4 86.47(6)
N1 Ti1 N4 87.12(6)
N5 Ti1 N4 162.78(5)

loop_
_geom_bond_atom_site_label_1
_geom_bond_atom_site_label_2
_geom_bond_distance
C1 N1 1.380(2)
C1 C6 1.423(2)
C1 C2 1.431(2)
C2 C3 1.395(2)
C2 C7 1.516(3)
C3 C08 1.377(3)
C3 H3 0.95
C5 C08 1.377(3)
C5 C6 1.395(2)
C5 H5 0.95
C6 C10 1.514(3)
C7 C9 1.523(3)
C7 C8 1.529(3)
C7 H7 1
C08 H08 0.95
C8 H8A 0.98
C8 H8B 0.98
C8 H8C 0.98
C9 H9A 0.98
C9 H9B 0.98
C9 H9C 0.98
C10 C11 1.521(3)
C10 C12 1.529(3)
C10 H10 1
C11 H11A 0.98
C11 H11B 0.98
C11 H11C 0.98
C12 H12A 0.98
C12 H12B 0.98
C12 H12C 0.98
C13 N2 1.380(2)
C13 C14 1.414(2)
C13 C18 1.427(2)
C14 C15 1.395(2)
C14 C19 1.524(3)
C15 C16 1.383(3)
C15 H15 0.95
C16 C17 1.387(3)
C16 H16 0.95
C17 C18 1.383(2)
C17 H17 0.95
C18 C22 1.517(2)
C19 C21 1.524(3)
C19 C20 1.535(3)
C19 H19 1
C20 H20A 0.98
C20 H20B 0.98
C20 H20C 0.98
C21 H21A 0.98
C21 H21B 0.98
C21 H21C 0.98
C22 C24 1.526(3)
C22 C23 1.534(3)
C22 H22 1
C23 H23A 0.98
C23 H23B 0.98
C23 H23C 0.98
C24 H24A 0.98
C24 H24B 0.98
C24 H24C 0.98
C25 N3 1.450(3)
C25 H25A 0.98
C25 H25B 0.98
C25 H25C 0.98
C26 N3 1.453(3)
C26 H26A 0.98
C26 H26B 0.98
C26 H26C 0.98
N4 C32 1.340(2)
N4 C28 1.347(2)
N4 Ti1 2.2821(16)
C28 C29 1.372(3)
C28 H28 0.95
C29 C30 1.378(3)
C29 H29 0.95
C30 C31 1.373(3)
C30 H30 0.95
C31 C32 1.385(3)
C31 H31 0.95
C32 H32 0.95
N5 C38 1.340(2)
N5 C34 1.342(3)
N5 Ti1 2.2437(15)
C34 C35 1.376(3)
C34 H34 0.95
C35 C36 1.378(4)
C35 H35 0.95
C36 C37 1.368(4)
C36 H36 0.95
C37 C38 1.375(3)
C37 H37 0.95
C38 H38 0.95
C39 C40 1.385(4)
C39 C44 1.396(4)
C39 C45 1.496(4)
C40 C41 1.373(4)
C40 H40 0.95
C41 C42 1.374(4)
C41 H41 0.95
C42 C43 1.381(4)
C42 H42 0.95
C43 C44 1.360(4)
C43 H43 0.95
C44 H44 0.95
C45 H45A 0.98
C45 H45B 0.98
C45 H45C 0.98
N1 Ti1 2.0450(13)
N1 H1 0.88
N2 Ti1 1.7334(14)
N3 Ti1 1.9560(15)
